data_7706716
loop_
_publ_author_name
'Wang, Jianwei'
'Li, Xinhua'
'Yuan, Caixia'
'Su, Feng'
'Wu, Yan-Bo'
'Lu, Liping'
'Zhu, Miaoli'
'Xing, Shu'
'Fu, Xueqi'

_publ_section_title
;
 Syntheses, crystal structures, and biological evaluations of new
 dinuclear platinum(ii) complexes with 1,2,4-triazole derivatives as
 bridging ligands.
;
_journal_issue 13
_journal_name_full 'Dalton transactions (Cambridge, England : 2003)'
_journal_page_first 4527
_journal_page_last 4538
_journal_paper_doi 10.1039/d0dt03285a
_journal_volume 50
_journal_year 2021
_chemical_formula_moiety 'C40 H32 Cl4 N16 O4 Pt2 S4, 4(C2 H6 O S)'
_chemical_formula_sum 'C48 H56 Cl4 N16 O8 Pt2 S8'
_chemical_formula_weight 1773.54
_space_group_crystal_system triclinic
_space_group_IT_number 2
_space_group_name_Hall '-P 1'
_space_group_name_H-M_alt 'P -1'
_atom_sites_solution_hydrogens geom
_audit_creation_method SHELXL-2018/3
_audit_update_record
;
2021-02-20 deposited with the CCDC.	2021-03-01 downloaded from the CCDC.
;
_cell_angle_alpha 85.8352(18)
_cell_angle_beta 75.1186(17)
_cell_angle_gamma 72.3861(16)
_cell_formula_units_Z 1
_cell_length_a 11.1887(10)
_cell_length_b 13.1115(11)
_cell_length_c 14.0303(12)
_cell_measurement_reflns_used 10315
_cell_measurement_temperature 298(2)
_cell_measurement_theta_max 26.45
_cell_measurement_theta_min 2.84
_cell_volume 1895.9(3)
_computing_cell_refinement 'Bruker SAINT'
_computing_data_collection 'Bruker APEX3'
_computing_data_reduction 'Bruker SAINT'
_computing_structure_refinement 'SHELXL-2018/3 (Sheldrick, 2018)'
_computing_structure_solution 'SHELXS-97  (Sheldrick, 2008)'
_diffrn_ambient_temperature 298(2)
_diffrn_measured_fraction_theta_full 0.993
_diffrn_measured_fraction_theta_max 0.993
_diffrn_measurement_device_type 'Bruker APEX-II CCD'
_diffrn_measurement_method '\f and \w scans'
_diffrn_radiation_type MoK\a
_diffrn_radiation_wavelength 0.71073
_diffrn_reflns_av_R_equivalents 0.0322
_diffrn_reflns_av_unetI/netI 0.0654
_diffrn_reflns_Laue_measured_fraction_full 0.993
_diffrn_reflns_Laue_measured_fraction_max 0.993
_diffrn_reflns_limit_h_max 13
_diffrn_reflns_limit_h_min -12
_diffrn_reflns_limit_k_max 15
_diffrn_reflns_limit_k_min -10
_diffrn_reflns_limit_l_max 16
_diffrn_reflns_limit_l_min -16
_diffrn_reflns_number 10846
_diffrn_reflns_point_group_measured_fraction_full 0.993
_diffrn_reflns_point_group_measured_fraction_max 0.993
_diffrn_reflns_theta_full 25.142
_diffrn_reflns_theta_max 25.142
_diffrn_reflns_theta_min 1.502
_diffrn_source 'fine-focus sealed tube'
_exptl_absorpt_coefficient_mu 4.100
_exptl_absorpt_correction_T_max 0.494
_exptl_absorpt_correction_T_min 0.494
_exptl_absorpt_correction_type multi-scan
_exptl_absorpt_process_details SADABS
_exptl_crystal_colour yellow
_exptl_crystal_density_diffrn 1.553
_exptl_crystal_description block
_exptl_crystal_F_000 872
_exptl_crystal_size_max 0.200
_exptl_crystal_size_mid 0.200
_exptl_crystal_size_min 0.200
_refine_diff_density_max 1.436
_refine_diff_density_min -1.245
_refine_diff_density_rms 0.133
_refine_ls_extinction_method none
_refine_ls_goodness_of_fit_ref 0.982
_refine_ls_hydrogen_treatment constr
_refine_ls_matrix_type full
_refine_ls_number_parameters 404
_refine_ls_number_reflns 6746
_refine_ls_number_restraints 30
_refine_ls_restrained_S_all 0.995
_refine_ls_R_factor_all 0.0539
_refine_ls_R_factor_gt 0.0414
_refine_ls_shift/su_max 0.000
_refine_ls_shift/su_mean 0.000
_refine_ls_structure_factor_coef Fsqd
_refine_ls_weighting_details 'w=1/[\s^2^(Fo^2^)+(0.0518P)^2^] where P=(Fo^2^+2Fc^2^)/3'
_refine_ls_weighting_scheme calc
_refine_ls_wR_factor_gt 0.0908
_refine_ls_wR_factor_ref 0.0968
_reflns_Friedel_coverage 0.000
_reflns_number_gt 5587
_reflns_number_total 6746
_reflns_threshold_expression 'I > 2\s(I)'
_cod_data_source_file d0dt03285a2.cif
_cod_data_source_block zy41-2r_sq
_cod_depositor_comments 'Adding full bibliography for 7706716--7706718.cif.'
_cod_database_code 7706716
_shelx_shelxl_version_number 2018/3
_shelx_space_group_comment
;
The symmetry employed for this shelxl refinement is uniquely defined
by the following loop, which should always be used as a source of
symmetry information in preference to the above space-group names.
They are only intended as comments.
;

loop_
_space_group_symop_operation_xyz
'x, y, z'
'-x, -y, -z'

loop_
_atom_site_label
_atom_site_type_symbol
_atom_site_fract_x
_atom_site_fract_y
_atom_site_fract_z
_atom_site_U_iso_or_equiv
_atom_site_adp_type
_atom_site_occupancy
_atom_site_site_symmetry_order
_atom_site_calc_flag
_atom_site_refinement_flags_posn
_atom_site_refinement_flags_adp
_atom_site_refinement_flags_occupancy
_atom_site_disorder_assembly
_atom_site_disorder_group
Pt1 Pt -0.06937(2) 0.95226(2) -0.04115(2) 0.02871(9) Uani 1 1 d . . . . .
N1 N 0.0947(5) 0.8253(4) -0.0733(4) 0.0316(12) Uani 1 1 d . . . . .
N2 N 0.0983(5) 0.7342(4) -0.1202(4) 0.0424(14) Uani 1 1 d . . . . .
N3 N 0.2870(5) 0.7149(4) -0.0893(4) 0.0362(13) Uani 1 1 d . . . . .
N4 N 0.4136(5) 0.6575(4) -0.0924(4) 0.0406(14) Uani 1 1 d . . . . .
Cl1 Cl 0.8460(2) 0.33666(17) -0.15319(18) 0.0813(7) Uani 1 1 d . . . . .
S1 S 0.25387(16) 0.90615(13) 0.00010(14) 0.0414(4) Uani 1 1 d . . . . .
O1 O 0.6539(5) 0.7732(4) 0.0051(5) 0.0606(15) Uani 1 1 d . . . . .
H1 H 0.707333 0.786664 0.028783 0.091 Uiso 1 1 calc R U . . .
C1 C 0.2075(6) 0.8163(5) -0.0547(5) 0.0322(14) Uani 1 1 d . . . . .
C2 C 0.2143(6) 0.6698(5) -0.1288(5) 0.0405(16) Uani 1 1 d . . . . .
C3 C 0.4820(6) 0.6913(5) -0.0520(5) 0.0394(16) Uani 1 1 d . . . . .
H3 H 0.447841 0.756050 -0.017928 0.047 Uiso 1 1 calc R U . . .
C4 C 0.6158(6) 0.6280(5) -0.0590(5) 0.0395(16) Uani 1 1 d . . . . .
C5 C 0.7010(7) 0.6715(6) -0.0308(5) 0.0452(18) Uani 1 1 d . . . . .
C6 C 0.8314(7) 0.6146(6) -0.0447(6) 0.053(2) Uani 1 1 d . . . . .
H6 H 0.888967 0.645562 -0.029532 0.063 Uiso 1 1 calc R U . . .
C7 C 0.8742(7) 0.5104(7) -0.0817(6) 0.061(2) Uani 1 1 d . . . . .
H7 H 0.960538 0.470614 -0.089684 0.073 Uiso 1 1 calc R U . . .
C8 C 0.7904(7) 0.4667(6) -0.1061(5) 0.0480(19) Uani 1 1 d . . . . .
C9 C 0.6630(7) 0.5231(5) -0.0959(5) 0.0441(17) Uani 1 1 d . . . . .
H9 H 0.607529 0.491727 -0.113634 0.053 Uiso 1 1 calc R U . . .
C10 C 0.2654(7) 0.5629(6) -0.1766(6) 0.058(2) Uani 1 1 d . . . . .
H10A H 0.200359 0.549507 -0.202985 0.087 Uiso 1 1 calc R U . . .
H10B H 0.288194 0.509194 -0.128858 0.087 Uiso 1 1 calc R U . . .
H10C H 0.340630 0.560851 -0.229050 0.087 Uiso 1 1 calc R U . . .
N5 N -0.1179(5) 0.8861(4) 0.0941(4) 0.0329(12) Uani 1 1 d . . . . .
N6 N -0.1921(5) 0.8161(4) 0.1116(4) 0.0409(14) Uani 1 1 d . . . . .
N7 N -0.1367(5) 0.8349(4) 0.2459(4) 0.0375(13) Uani 1 1 d . . . . .
N8 N -0.1353(6) 0.8117(5) 0.3442(4) 0.0515(16) Uani 1 1 d . . . . .
Cl2 Cl -0.2644(4) 0.6882(4) 0.7132(3) 0.1719(19) Uani 1 1 d . . . . .
S2 S 0.00797(18) 0.97614(15) 0.19379(13) 0.0436(4) Uani 1 1 d . . . . .
O2 O 0.1124(9) 0.8825(9) 0.4691(6) 0.126(3) Uani 1 1 d . U . . .
H2 H 0.184707 0.850560 0.476515 0.189 Uiso 1 1 calc R U . . .
C11 C -0.0831(6) 0.8986(5) 0.1753(5) 0.0321(14) Uani 1 1 d . . . . .
C12 C -0.2017(7) 0.7866(6) 0.2026(5) 0.0443(17) Uani 1 1 d . . . . .
C13 C -0.0629(8) 0.8396(6) 0.3829(6) 0.057(2) Uani 1 1 d . . . . .
H13 H -0.008584 0.877574 0.346481 0.069 Uiso 1 1 calc R U . . .
C14 C -0.0621(9) 0.8135(7) 0.4858(6) 0.066(2) Uani 1 1 d . . . . .
C15 C 0.0245(10) 0.8373(8) 0.5269(7) 0.079(3) Uani 1 1 d . . . . .
C16 C 0.0250(11) 0.8144(9) 0.6275(8) 0.096(3) Uani 1 1 d . . . . .
H16 H 0.084515 0.830595 0.654845 0.115 Uiso 1 1 calc R U . . .
C17 C -0.0644(12) 0.7678(10) 0.6832(8) 0.104(4) Uani 1 1 d . . . . .
H17 H -0.066281 0.751593 0.749122 0.125 Uiso 1 1 calc R U . . .
C18 C -0.1489(12) 0.7460(9) 0.6413(7) 0.096(4) Uani 1 1 d . . . . .
C19 C -0.1509(10) 0.7684(8) 0.5436(6) 0.079(3) Uani 1 1 d . . . . .
H19 H -0.212103 0.752864 0.517707 0.095 Uiso 1 1 calc R U . . .
C20 C -0.2715(9) 0.7106(7) 0.2535(6) 0.071(3) Uani 1 1 d . . . . .
H20A H -0.307855 0.685519 0.208297 0.107 Uiso 1 1 calc R U . . .
H20B H -0.339500 0.746118 0.308191 0.107 Uiso 1 1 calc R U . . .
H20C H -0.212229 0.651031 0.277165 0.107 Uiso 1 1 calc R U . . .
O3 O 0.3090(13) 0.8444(14) 0.5424(10) 0.236(6) Uani 1 1 d . U . . .
S3 S 0.3674(4) 0.9026(5) 0.5828(3) 0.1564(17) Uani 1 1 d . . . . .
C21 C 0.3624(12) 0.8519(11) 0.7023(9) 0.140(5) Uani 1 1 d . U . . .
H21A H 0.412868 0.881358 0.732269 0.209 Uiso 1 1 calc R U . . .
H21B H 0.397109 0.775410 0.699337 0.209 Uiso 1 1 calc R U . . .
H21C H 0.274376 0.871334 0.740900 0.209 Uiso 1 1 calc R U . . .
C22 C 0.5225(15) 0.8490(13) 0.5311(10) 0.174(7) Uani 1 1 d . U . . .
H22A H 0.545118 0.772821 0.539842 0.261 Uiso 1 1 calc R U . . .
H22B H 0.573032 0.877913 0.561433 0.261 Uiso 1 1 calc R U . . .
H22C H 0.539553 0.865047 0.461958 0.261 Uiso 1 1 calc R U . . .
O4 O 0.5095(11) 0.9477(9) 0.3010(7) 0.161(4) Uani 1 1 d . . . . .
S4 S 0.3717(8) 0.9707(5) 0.2794(5) 0.152(3) Uani 0.770(11) 1 d . . P A 1
S4A S 0.4608(13) 0.9224(11) 0.2209(10) 0.083(6) Uani 0.230(11) 1 d . . P A 2
C23 C 0.3616(18) 0.8476(14) 0.2506(12) 0.181(7) Uani 1 1 d . . . . .
H23A H 0.279277 0.856735 0.236696 0.271 Uiso 1 1 calc R U . A 1
H23B H 0.429612 0.817905 0.193694 0.271 Uiso 1 1 calc R U . A 1
H23C H 0.370197 0.799980 0.305353 0.271 Uiso 1 1 calc R U . A 1
C24 C 0.4112(17) 1.0210(13) 0.1583(12) 0.180(7) Uani 1 1 d . U . . .
H24A H 0.336330 1.040058 0.131804 0.270 Uiso 1 1 calc R U . A 1
H24B H 0.439110 1.083017 0.160163 0.270 Uiso 1 1 calc R U . A 1
H24C H 0.479499 0.966977 0.117317 0.270 Uiso 1 1 calc R U . A 1

loop_
_atom_site_aniso_label
_atom_site_aniso_U_11
_atom_site_aniso_U_22
_atom_site_aniso_U_33
_atom_site_aniso_U_23
_atom_site_aniso_U_13
_atom_site_aniso_U_12
Pt1 0.02714(14) 0.03146(15) 0.03190(15) -0.00263(9) -0.01529(10) -0.00767(10)
N1 0.029(3) 0.043(3) 0.030(3) -0.005(2) -0.015(2) -0.013(2)
N2 0.036(3) 0.050(4) 0.046(4) -0.012(3) -0.017(3) -0.010(3)
N3 0.030(3) 0.040(3) 0.040(3) -0.004(2) -0.015(3) -0.007(2)
N4 0.029(3) 0.041(3) 0.049(4) -0.005(3) -0.015(3) 0.000(2)
Cl1 0.0752(16) 0.0529(13) 0.0926(18) -0.0158(11) -0.0174(13) 0.0160(11)
S1 0.0323(9) 0.0360(10) 0.0610(12) -0.0116(8) -0.0246(8) -0.0036(7)
O1 0.056(3) 0.051(3) 0.084(4) -0.016(3) -0.039(3) -0.008(3)
C1 0.032(4) 0.030(4) 0.036(4) -0.002(3) -0.011(3) -0.008(3)
C2 0.035(4) 0.038(4) 0.052(4) -0.008(3) -0.020(3) -0.004(3)
C3 0.032(4) 0.038(4) 0.050(4) -0.010(3) -0.020(3) -0.003(3)
C4 0.036(4) 0.036(4) 0.047(4) -0.003(3) -0.020(3) -0.003(3)
C5 0.044(4) 0.045(4) 0.049(5) 0.002(3) -0.024(4) -0.008(3)
C6 0.042(4) 0.069(6) 0.055(5) 0.004(4) -0.023(4) -0.019(4)
C7 0.038(4) 0.067(6) 0.066(6) 0.004(4) -0.014(4) 0.004(4)
C8 0.041(4) 0.049(5) 0.045(5) 0.000(3) -0.010(4) -0.002(3)
C9 0.042(4) 0.043(4) 0.047(4) 0.002(3) -0.016(3) -0.009(3)
C10 0.051(5) 0.050(5) 0.076(6) -0.026(4) -0.024(4) -0.006(4)
N5 0.024(3) 0.039(3) 0.039(3) -0.006(2) -0.013(2) -0.009(2)
N6 0.041(3) 0.045(3) 0.044(4) -0.001(3) -0.014(3) -0.021(3)
N7 0.042(3) 0.037(3) 0.037(3) -0.001(2) -0.015(3) -0.013(3)
N8 0.060(4) 0.065(4) 0.039(4) 0.011(3) -0.019(3) -0.028(3)
Cl2 0.208(4) 0.283(5) 0.079(2) 0.080(3) -0.048(3) -0.160(4)
S2 0.0530(11) 0.0566(12) 0.0359(10) 0.0049(8) -0.0230(9) -0.0287(9)
O2 0.134(7) 0.207(9) 0.087(5) 0.037(5) -0.049(5) -0.112(7)
C11 0.031(3) 0.030(3) 0.034(4) 0.003(3) -0.011(3) -0.005(3)
C12 0.044(4) 0.052(5) 0.047(5) 0.004(3) -0.020(4) -0.022(3)
C13 0.072(6) 0.073(6) 0.044(5) 0.011(4) -0.023(4) -0.041(5)
C14 0.082(6) 0.086(7) 0.047(5) 0.011(4) -0.029(5) -0.041(5)
C15 0.090(7) 0.119(8) 0.045(5) 0.020(5) -0.026(5) -0.051(6)
C16 0.101(9) 0.140(10) 0.067(7) 0.003(6) -0.047(6) -0.044(8)
C17 0.125(10) 0.159(11) 0.058(7) 0.021(7) -0.046(7) -0.071(9)
C18 0.137(10) 0.127(9) 0.052(6) 0.033(6) -0.042(6) -0.070(8)
C19 0.091(7) 0.112(8) 0.051(6) 0.020(5) -0.027(5) -0.049(6)
C20 0.105(7) 0.086(7) 0.056(5) 0.021(5) -0.036(5) -0.068(6)
O3 0.199(11) 0.391(16) 0.203(11) -0.013(10) -0.070(9) -0.187(11)
S3 0.119(3) 0.250(6) 0.112(3) 0.024(3) -0.041(3) -0.067(4)
C21 0.125(10) 0.199(12) 0.089(8) 0.043(8) -0.033(8) -0.045(9)
C22 0.158(12) 0.219(14) 0.103(10) -0.025(9) -0.036(9) 0.013(10)
O4 0.168(10) 0.224(11) 0.140(9) 0.015(7) -0.113(8) -0.070(8)
S4 0.205(8) 0.140(5) 0.106(5) -0.010(4) -0.055(5) -0.026(5)
S4A 0.076(9) 0.090(10) 0.067(9) -0.032(6) 0.002(7) -0.010(7)
C23 0.23(2) 0.213(19) 0.164(16) 0.041(14) -0.109(14) -0.116(17)
C24 0.196(10) 0.180(10) 0.180(10) 0.026(8) -0.073(8) -0.061(8)

loop_
_atom_type_symbol
_atom_type_description
_atom_type_scat_dispersion_real
_atom_type_scat_dispersion_imag
_atom_type_scat_source
C C 0.0033 0.0016 'International Tables Vol C Tables 4.2.6.8 and 6.1.1.4'
H H 0.0000 0.0000 'International Tables Vol C Tables 4.2.6.8 and 6.1.1.4'
N N 0.0061 0.0033 'International Tables Vol C Tables 4.2.6.8 and 6.1.1.4'
O O 0.0106 0.0060 'International Tables Vol C Tables 4.2.6.8 and 6.1.1.4'
S S 0.1246 0.1234 'International Tables Vol C Tables 4.2.6.8 and 6.1.1.4'
Cl Cl 0.1484 0.1585 'International Tables Vol C Tables 4.2.6.8 and 6.1.1.4'
Pt Pt -1.7033 8.3905 'International Tables Vol C Tables 4.2.6.8 and 6.1.1.4'

loop_
_geom_angle_atom_site_label_1
_geom_angle_atom_site_label_2
_geom_angle_atom_site_label_3
_geom_angle
_geom_angle_site_symmetry_1
_geom_angle_site_symmetry_3
_geom_angle_publ_flag
N5 Pt1 N1 88.09(19) . . ?
N5 Pt1 S1 90.32(14) . 2_575 ?
N1 Pt1 S1 178.28(14) . 2_575 ?
N5 Pt1 S2 178.19(14) . 2_575 ?
N1 Pt1 S2 90.25(14) . 2_575 ?
S1 Pt1 S2 91.32(7) 2_575 2_575 ?
N5 Pt1 Pt1 86.51(14) . 2_575 ?
N1 Pt1 Pt1 86.52(14) . 2_575 ?
S1 Pt1 Pt1 92.71(4) 2_575 2_575 ?
S2 Pt1 Pt1 92.67(5) 2_575 2_575 ?
C1 N1 N2 111.2(5) . . ?
C1 N1 Pt1 127.4(4) . . ?
N2 N1 Pt1 121.4(4) . . ?
C2 N2 N1 105.8(5) . . ?
C2 N3 N4 118.7(5) . . ?
C2 N3 C1 106.6(5) . . ?
N4 N3 C1 134.6(5) . . ?
C3 N4 N3 121.7(6) . . ?
C1 S1 Pt1 103.7(2) . 2_575 ?
C5 O1 H1 109.5 . . ?
N1 C1 N3 105.5(5) . . ?
N1 C1 S1 129.6(5) . . ?
N3 C1 S1 124.9(5) . . ?
N2 C2 N3 110.9(6) . . ?
N2 C2 C10 125.7(7) . . ?
N3 C2 C10 123.4(6) . . ?
N4 C3 C4 119.3(6) . . ?
N4 C3 H3 120.3 . . ?
C4 C3 H3 120.3 . . ?
C5 C4 C9 118.3(6) . . ?
C5 C4 C3 120.6(6) . . ?
C9 C4 C3 121.1(6) . . ?
O1 C5 C6 121.4(7) . . ?
O1 C5 C4 117.7(6) . . ?
C6 C5 C4 120.8(7) . . ?
C5 C6 C7 118.8(7) . . ?
C5 C6 H6 120.6 . . ?
C7 C6 H6 120.6 . . ?
C8 C7 C6 120.3(7) . . ?
C8 C7 H7 119.9 . . ?
C6 C7 H7 119.9 . . ?
C7 C8 C9 121.4(7) . . ?
C7 C8 Cl1 119.6(6) . . ?
C9 C8 Cl1 119.0(6) . . ?
C8 C9 C4 120.2(7) . . ?
C8 C9 H9 119.9 . . ?
C4 C9 H9 119.9 . . ?
C2 C10 H10A 109.5 . . ?
C2 C10 H10B 109.5 . . ?
H10A C10 H10B 109.5 . . ?
C2 C10 H10C 109.5 . . ?
H10A C10 H10C 109.5 . . ?
H10B C10 H10C 109.5 . . ?
C11 N5 N6 110.2(5) . . ?
C11 N5 Pt1 127.7(4) . . ?
N6 N5 Pt1 122.1(4) . . ?
C12 N6 N5 106.7(6) . . ?
C12 N7 C11 107.3(5) . . ?
C12 N7 N8 118.4(6) . . ?
C11 N7 N8 134.3(6) . . ?
C13 N8 N7 121.2(6) . . ?
C11 S2 Pt1 103.9(2) . 2_575 ?
C15 O2 H2 109.5 . . ?
N5 C11 N7 105.6(6) . . ?
N5 C11 S2 129.2(5) . . ?
N7 C11 S2 125.2(5) . . ?
N6 C12 N7 110.2(6) . . ?
N6 C12 C20 125.7(7) . . ?
N7 C12 C20 124.1(6) . . ?
N8 C13 C14 120.3(7) . . ?
N8 C13 H13 119.8 . . ?
C14 C13 H13 119.8 . . ?
C15 C14 C19 118.8(8) . . ?
C15 C14 C13 120.5(8) . . ?
C19 C14 C13 120.7(8) . . ?
O2 C15 C14 118.6(8) . . ?
O2 C15 C16 120.1(10) . . ?
C14 C15 C16 121.3(9) . . ?
C17 C16 C15 118.5(10) . . ?
C17 C16 H16 120.8 . . ?
C15 C16 H16 120.8 . . ?
C18 C17 C16 119.0(10) . . ?
C18 C17 H17 120.5 . . ?
C16 C17 H17 120.5 . . ?
C17 C18 C19 123.1(10) . . ?
C17 C18 Cl2 118.9(8) . . ?
C19 C18 Cl2 118.0(9) . . ?
C14 C19 C18 119.3(10) . . ?
C14 C19 H19 120.4 . . ?
C18 C19 H19 120.4 . . ?
C12 C20 H20A 109.5 . . ?
C12 C20 H20B 109.5 . . ?
H20A C20 H20B 109.5 . . ?
C12 C20 H20C 109.5 . . ?
H20A C20 H20C 109.5 . . ?
H20B C20 H20C 109.5 . . ?
O3 S3 C22 103.0(9) . . ?
O3 S3 C21 104.5(9) . . ?
C22 S3 C21 99.5(7) . . ?
S3 C21 H21A 109.5 . . ?
S3 C21 H21B 109.5 . . ?
H21A C21 H21B 109.5 . . ?
S3 C21 H21C 109.5 . . ?
H21A C21 H21C 109.5 . . ?
H21B C21 H21C 109.5 . . ?
S3 C22 H22A 109.5 . . ?
S3 C22 H22B 109.5 . . ?
H22A C22 H22B 109.5 . . ?
S3 C22 H22C 109.5 . . ?
H22A C22 H22C 109.5 . . ?
H22B C22 H22C 109.5 . . ?
O4 S4 C23 105.8(8) . . ?
O4 S4 C24 97.2(8) . . ?
C23 S4 C24 99.0(8) . . ?
O4 S4A C24 113.4(12) . . ?
O4 S4A C23 116.1(11) . . ?
C24 S4A C23 112.8(12) . . ?
S4 C23 H23A 109.5 . . ?
S4 C23 H23B 109.5 . . ?
H23A C23 H23B 109.5 . . ?
S4 C23 H23C 109.5 . . ?
H23A C23 H23C 109.5 . . ?
H23B C23 H23C 109.5 . . ?
S4 C24 H24A 109.5 . . ?
S4 C24 H24B 109.5 . . ?
H24A C24 H24B 109.5 . . ?
S4 C24 H24C 109.5 . . ?
H24A C24 H24C 109.5 . . ?
H24B C24 H24C 109.5 . . ?

loop_
_geom_bond_atom_site_label_1
_geom_bond_atom_site_label_2
_geom_bond_distance
_geom_bond_site_symmetry_2
_geom_bond_publ_flag
Pt1 N5 2.041(5) . ?
Pt1 N1 2.044(5) . ?
Pt1 S1 2.2945(16) 2_575 ?
Pt1 S2 2.2983(17) 2_575 ?
Pt1 Pt1 2.7597(5) 2_575 ?
N1 C1 1.323(8) . ?
N1 N2 1.391(7) . ?
N2 C2 1.297(8) . ?
N3 C2 1.374(8) . ?
N3 N4 1.379(7) . ?
N3 C1 1.397(7) . ?
N4 C3 1.253(8) . ?
Cl1 C8 1.744(8) . ?
S1 C1 1.718(7) . ?
O1 C5 1.359(8) . ?
O1 H1 0.8200 . ?
C2 C10 1.482(9) . ?
C3 C4 1.457(8) . ?
C3 H3 0.9300 . ?
C4 C5 1.396(10) . ?
C4 C9 1.401(9) . ?
C5 C6 1.393(10) . ?
C6 C7 1.395(11) . ?
C6 H6 0.9300 . ?
C7 C8 1.357(11) . ?
C7 H7 0.9300 . ?
C8 C9 1.369(9) . ?
C9 H9 0.9300 . ?
C10 H10A 0.9600 . ?
C10 H10B 0.9600 . ?
C10 H10C 0.9600 . ?
N5 C11 1.330(8) . ?
N5 N6 1.383(7) . ?
N6 C12 1.294(8) . ?
N7 C12 1.364(9) . ?
N7 C11 1.385(8) . ?
N7 N8 1.394(7) . ?
N8 C13 1.233(10) . ?
Cl2 C18 1.753(11) . ?
S2 C11 1.715(7) . ?
O2 C15 1.359(11) . ?
O2 H2 0.8200 . ?
C12 C20 1.480(9) . ?
C13 C14 1.460(10) . ?
C13 H13 0.9300 . ?
C14 C15 1.366(12) . ?
C14 C19 1.367(11) . ?
C15 C16 1.423(12) . ?
C16 C17 1.372(14) . ?
C16 H16 0.9300 . ?
C17 C18 1.340(14) . ?
C17 H17 0.9300 . ?
C18 C19 1.384(12) . ?
C19 H19 0.9300 . ?
C20 H20A 0.9600 . ?
C20 H20B 0.9600 . ?
C20 H20C 0.9600 . ?
O3 S3 1.372(13) . ?
S3 C22 1.649(14) . ?
S3 C21 1.752(11) . ?
C21 H21A 0.9600 . ?
C21 H21B 0.9600 . ?
C21 H21C 0.9600 . ?
C22 H22A 0.9600 . ?
C22 H22B 0.9600 . ?
C22 H22C 0.9600 . ?
O4 S4A 1.466(15) . ?
O4 S4 1.583(11) . ?
S4 C23 1.736(16) . ?
S4 C24 1.774(16) . ?
S4A C24 1.549(18) . ?
S4A C23 1.65(2) . ?
C23 H23A 0.9600 . ?
C23 H23B 0.9600 . ?
C23 H23C 0.9600 . ?
C24 H24A 0.9600 . ?
C24 H24B 0.9600 . ?
C24 H24C 0.9600 . ?

loop_
_geom_hbond_atom_site_label_D
_geom_hbond_atom_site_label_H
_geom_hbond_atom_site_label_A
_geom_hbond_distance_DH
_geom_hbond_distance_HA
_geom_hbond_distance_DA
_geom_hbond_angle_DHA
_geom_hbond_site_symmetry_A
_geom_hbond_publ_flag
O1 H1 N6 0.82 1.94 2.747(7) 167.7 1_655 yes
O2 H2 O3 0.82 1.84 2.563(15) 146.7 . yes

loop_
_geom_torsion_atom_site_label_1
_geom_torsion_atom_site_label_2
_geom_torsion_atom_site_label_3
_geom_torsion_atom_site_label_4
_geom_torsion
_geom_torsion_site_symmetry_1
_geom_torsion_site_symmetry_2
_geom_torsion_site_symmetry_3
_geom_torsion_site_symmetry_4
_geom_torsion_publ_flag
C1 N1 N2 C2 0.5(7) . . . . ?
Pt1 N1 N2 C2 -179.6(4) . . . . ?
C2 N3 N4 C3 -175.3(6) . . . . ?
C1 N3 N4 C3 6.0(11) . . . . ?
N2 N1 C1 N3 -0.9(7) . . . . ?
Pt1 N1 C1 N3 179.2(4) . . . . ?
N2 N1 C1 S1 179.2(5) . . . . ?
Pt1 N1 C1 S1 -0.8(9) . . . . ?
C2 N3 C1 N1 1.0(7) . . . . ?
N4 N3 C1 N1 179.8(6) . . . . ?
C2 N3 C1 S1 -179.1(5) . . . . ?
N4 N3 C1 S1 -0.2(10) . . . . ?
Pt1 S1 C1 N1 2.2(6) 2_575 . . . ?
Pt1 S1 C1 N3 -177.7(5) 2_575 . . . ?
N1 N2 C2 N3 0.2(8) . . . . ?
N1 N2 C2 C10 -178.4(7) . . . . ?
N4 N3 C2 N2 -179.8(6) . . . . ?
C1 N3 C2 N2 -0.7(8) . . . . ?
N4 N3 C2 C10 -1.2(10) . . . . ?
C1 N3 C2 C10 177.9(7) . . . . ?
N3 N4 C3 C4 -179.0(6) . . . . ?
N4 C3 C4 C5 168.3(7) . . . . ?
N4 C3 C4 C9 -10.3(10) . . . . ?
C9 C4 C5 O1 -179.8(6) . . . . ?
C3 C4 C5 O1 1.5(10) . . . . ?
C9 C4 C5 C6 3.8(10) . . . . ?
C3 C4 C5 C6 -174.8(6) . . . . ?
O1 C5 C6 C7 179.9(7) . . . . ?
C4 C5 C6 C7 -3.9(11) . . . . ?
C5 C6 C7 C8 1.7(11) . . . . ?
C6 C7 C8 C9 0.5(12) . . . . ?
C6 C7 C8 Cl1 179.5(6) . . . . ?
C7 C8 C9 C4 -0.5(11) . . . . ?
Cl1 C8 C9 C4 -179.5(5) . . . . ?
C5 C4 C9 C8 -1.6(10) . . . . ?
C3 C4 C9 C8 177.0(6) . . . . ?
C11 N5 N6 C12 -0.1(7) . . . . ?
Pt1 N5 N6 C12 178.0(4) . . . . ?
C12 N7 N8 C13 169.0(7) . . . . ?
C11 N7 N8 C13 -10.0(12) . . . . ?
N6 N5 C11 N7 0.0(7) . . . . ?
Pt1 N5 C11 N7 -178.0(4) . . . . ?
N6 N5 C11 S2 -179.8(5) . . . . ?
Pt1 N5 C11 S2 2.2(8) . . . . ?
C12 N7 C11 N5 0.1(7) . . . . ?
N8 N7 C11 N5 179.1(6) . . . . ?
C12 N7 C11 S2 179.9(5) . . . . ?
N8 N7 C11 S2 -1.1(10) . . . . ?
Pt1 S2 C11 N5 -3.5(6) 2_575 . . . ?
Pt1 S2 C11 N7 176.8(5) 2_575 . . . ?
N5 N6 C12 N7 0.2(8) . . . . ?
N5 N6 C12 C20 -179.2(7) . . . . ?
C11 N7 C12 N6 -0.1(8) . . . . ?
N8 N7 C12 N6 -179.4(6) . . . . ?
C11 N7 C12 C20 179.2(7) . . . . ?
N8 N7 C12 C20 0.0(10) . . . . ?
N7 N8 C13 C14 -179.4(7) . . . . ?
N8 C13 C14 C15 175.1(9) . . . . ?
N8 C13 C14 C19 -7.3(14) . . . . ?
C19 C14 C15 O2 -179.8(10) . . . . ?
C13 C14 C15 O2 -2.1(16) . . . . ?
C19 C14 C15 C16 1.1(16) . . . . ?
C13 C14 C15 C16 178.7(9) . . . . ?
O2 C15 C16 C17 -179.4(11) . . . . ?
C14 C15 C16 C17 -0.2(17) . . . . ?
C15 C16 C17 C18 -0.3(19) . . . . ?
C16 C17 C18 C19 0(2) . . . . ?
C16 C17 C18 Cl2 -179.1(10) . . . . ?
C15 C14 C19 C18 -1.4(16) . . . . ?
C13 C14 C19 C18 -179.0(9) . . . . ?
C17 C18 C19 C14 0.9(18) . . . . ?
Cl2 C18 C19 C14 180.0(8) . . . . ?
